data_1573436
_journal_paper_doi 10.1039/D4CY01375A
_chemical_formula_sum 'C20 H27 Br Co N3 O5'
_chemical_formula_weight 528.28
_space_group_crystal_system monoclinic
_space_group_IT_number 14
_space_group_name_Hall '-P 2ybc'
_space_group_name_H-M_alt 'P 1 21/c 1'
_atom_sites_solution_hydrogens mixed
_audit_creation_method SHELXL-2019/3
_audit_update_record
;
2024-05-22 deposited with the CCDC.	2024-12-10 downloaded from the CCDC.
;
_cell_angle_alpha 90
_cell_angle_beta 100.802(9)
_cell_angle_gamma 90
_cell_formula_units_Z 4
_cell_length_a 9.5864(18)
_cell_length_b 13.892(2)
_cell_length_c 17.545(4)
_cell_measurement_reflns_used 2246
_cell_measurement_temperature 296(2)
_cell_measurement_theta_max 20.6
_cell_measurement_theta_min 2.8
_cell_volume 2295.1(8)
_computing_cell_refinement 'APEX2/SAINT (Bruker, 2016)'
_computing_data_collection 'APEX2 (Bruker, 2016)'
_computing_data_reduction 'SAINT/XPREP (Bruker, 2016)'
_computing_molecular_graphics 'ORTEP3 (Farrugia, 1997) and Mercury (Bruno et al., 2002)'
_computing_publication_material 'SHELXL-2019/2 (Sheldrick, 2019)'
_computing_structure_refinement 'SHELXL-2019/2 (Sheldrick, 2019)'
_computing_structure_solution 'SHELXT-2014/5 (Sheldrick, 2014)'
_diffrn_ambient_temperature 296(2)
_diffrn_measured_fraction_theta_full 0.998
_diffrn_measured_fraction_theta_max 0.998
_diffrn_measurement_device_type 'Bruker AXS Kappa Apex2 CCD'
_diffrn_measurement_method '\w and \f scan'
_diffrn_radiation_type MoK\a
_diffrn_radiation_wavelength 0.71073
_diffrn_reflns_av_R_equivalents 0.0595
_diffrn_reflns_av_unetI/netI 0.0598
_diffrn_reflns_Laue_measured_fraction_full 0.998
_diffrn_reflns_Laue_measured_fraction_max 0.998
_diffrn_reflns_limit_h_max 11
_diffrn_reflns_limit_h_min -11
_diffrn_reflns_limit_k_max 16
_diffrn_reflns_limit_k_min -14
_diffrn_reflns_limit_l_max 20
_diffrn_reflns_limit_l_min -20
_diffrn_reflns_number 17678
_diffrn_reflns_point_group_measured_fraction_full 0.998
_diffrn_reflns_point_group_measured_fraction_max 0.998
_diffrn_reflns_theta_full 24.811
_diffrn_reflns_theta_max 24.811
_diffrn_reflns_theta_min 1.883
_diffrn_source 'Sealed tube'
_exptl_absorpt_coefficient_mu 2.523
_exptl_absorpt_correction_T_max 0.67
_exptl_absorpt_correction_T_min 0.53
_exptl_absorpt_correction_type multi-scan
_exptl_absorpt_process_details 'SADABS (Bruker, 2016)'
_exptl_crystal_colour brown
_exptl_crystal_density_diffrn 1.529
_exptl_crystal_description rectangular
_exptl_crystal_F_000 1080
_exptl_crystal_size_max 0.180
_exptl_crystal_size_mid 0.150
_exptl_crystal_size_min 0.120
_refine_diff_density_max 0.831
_refine_diff_density_min -0.673
_refine_diff_density_rms 0.098
_refine_ls_extinction_method none
_refine_ls_goodness_of_fit_ref 1.046
_refine_ls_hydrogen_treatment mixed
_refine_ls_matrix_type full
_refine_ls_number_parameters 284
_refine_ls_number_reflns 3952
_refine_ls_number_restraints 16
_refine_ls_restrained_S_all 1.051
_refine_ls_R_factor_all 0.0972
_refine_ls_R_factor_gt 0.0558
_refine_ls_shift/su_max 0.000
_refine_ls_shift/su_mean 0.000
_refine_ls_structure_factor_coef Fsqd
_refine_ls_weighting_details 'w=1/[\s^2^(Fo^2^)+(0.0934P)^2^+1.6499P] where P=(Fo^2^+2Fc^2^)/3'
_refine_ls_weighting_scheme calc
_refine_ls_wR_factor_gt 0.1491
_refine_ls_wR_factor_ref 0.1723
_reflns_Friedel_coverage 0.000
_reflns_number_gt 2588
_reflns_number_total 3952
_reflns_threshold_expression 'I > 2\s(I)'
_cod_data_source_file d4cy01375a2.cif
_cod_data_source_block co
_cod_original_cell_volume 2295.1(7)
_cod_original_sg_symbol_H-M 'P 21/c'
_cod_database_code 1573436
_shelx_shelxl_version_number 2019/3
_shelx_space_group_comment
;
The symmetry employed for this shelxl refinement is uniquely defined
by the following loop, which should always be used as a source of
symmetry information in preference to the above space-group names.
They are only intended as comments.
;
_shelx_estimated_absorpt_t_min 0.659
_shelx_estimated_absorpt_t_max 0.752

loop_
_space_group_symop_operation_xyz
'x, y, z'
'-x, y+1/2, -z+1/2'
'-x, -y, -z'
'x, -y-1/2, z-1/2'

loop_
_atom_site_label
_atom_site_type_symbol
_atom_site_fract_x
_atom_site_fract_y
_atom_site_fract_z
_atom_site_U_iso_or_equiv
_atom_site_adp_type
_atom_site_occupancy
_atom_site_site_symmetry_order
_atom_site_calc_flag
_atom_site_refinement_flags_posn
_atom_site_refinement_flags_adp
_atom_site_refinement_flags_occupancy
_atom_site_disorder_assembly
_atom_site_disorder_group
C1 C 1.1341(7) 0.6008(4) 0.0802(4) 0.0484(15) Uani 1 1 d . . . . .
H1 H 1.060479 0.597992 0.037375 0.058 Uiso 1 1 calc R U . . .
C2 C 1.2653(8) 0.6360(5) 0.0714(4) 0.0636(19) Uani 1 1 d . . . . .
H2 H 1.279992 0.656576 0.023057 0.076 Uiso 1 1 calc R U . . .
C3 C 1.3725(7) 0.6402(5) 0.1344(5) 0.0625(19) Uani 1 1 d . . . . .
H3 H 1.460000 0.665619 0.129191 0.075 Uiso 1 1 calc R U . . .
C4 C 1.3528(6) 0.6071(4) 0.2059(4) 0.0514(16) Uani 1 1 d . . . . .
H4 H 1.425548 0.608662 0.249218 0.062 Uiso 1 1 calc R U . . .
C5 C 1.2205(6) 0.5719(4) 0.2100(4) 0.0409(14) Uani 1 1 d . . . . .
C6 C 1.2617(7) 0.5230(4) 0.3530(4) 0.0526(16) Uani 1 1 d . . . . .
H6 H 1.356417 0.539122 0.370567 0.063 Uiso 1 1 calc R U . . .
C7 C 1.1738(7) 0.4851(5) 0.3943(4) 0.0558(17) Uani 1 1 d . . . . .
H7 H 1.195886 0.468574 0.446579 0.067 Uiso 1 1 calc R U . . .
C8 C 1.0488(6) 0.5012(4) 0.2737(3) 0.0376(13) Uani 1 1 d . . . . .
C9 C 0.9155(7) 0.4407(5) 0.3740(4) 0.0660(19) Uani 1 1 d . . . . .
H9A H 0.915506 0.467353 0.425044 0.079 Uiso 1 1 calc R U . . .
H9B H 0.831020 0.463424 0.339344 0.079 Uiso 1 1 calc R U . . .
C10 C 0.9120(10) 0.3384(7) 0.3780(7) 0.116(4) Uani 1 1 d . . . . .
H10A H 0.832065 0.318684 0.399893 0.174 Uiso 1 1 calc R U . . .
H10B H 0.997988 0.315603 0.409994 0.174 Uiso 1 1 calc R U . . .
H10C H 0.903715 0.312064 0.326746 0.174 Uiso 1 1 calc R U . . .
C11 C 0.5781(6) 0.3706(5) 0.2135(4) 0.0595(19) Uani 1 1 d . . . . .
H11A H 0.596880 0.365138 0.269054 0.089 Uiso 1 1 calc R U . . .
H11B H 0.536192 0.311901 0.191102 0.089 Uiso 1 1 calc R U . . .
H11C H 0.513919 0.423112 0.198155 0.089 Uiso 1 1 calc R U . . .
C12 C 0.7144(6) 0.3887(4) 0.1858(3) 0.0426(15) Uani 1 1 d . . . . .
C13 C 0.7800(7) 0.3164(4) 0.1522(4) 0.0536(17) Uani 1 1 d . . . . .
H13 H 0.731502 0.258400 0.142497 0.064 Uiso 1 1 calc R U . . .
C14 C 0.9124(7) 0.3229(4) 0.1316(3) 0.0455(15) Uani 1 1 d . . . . .
C15 C 0.9751(8) 0.2373(4) 0.0982(4) 0.0616(19) Uani 1 1 d . . . . .
H15A H 1.043079 0.258571 0.068062 0.092 Uiso 1 1 calc R U . . .
H15B H 0.901028 0.201765 0.065687 0.092 Uiso 1 1 calc R U . . .
H15C H 1.021379 0.196628 0.139615 0.092 Uiso 1 1 calc R U . . .
C16 C 0.7489(7) 0.7752(4) 0.2216(4) 0.0570(18) Uani 1 1 d . . . . .
H16A H 0.707630 0.748945 0.262938 0.086 Uiso 1 1 calc R U . . .
H16B H 0.680554 0.815431 0.189444 0.086 Uiso 1 1 calc R U . . .
H16C H 0.830953 0.812707 0.243099 0.086 Uiso 1 1 calc R U . . .
C17 C 0.7913(6) 0.6956(4) 0.1744(4) 0.0391(14) Uani 1 1 d . . . . .
C18 C 0.7295(6) 0.6860(4) 0.0972(4) 0.0438(15) Uani 1 1 d . . . . .
H18 H 0.665766 0.733612 0.075845 0.053 Uiso 1 1 calc R U . . .
C19 C 0.7537(6) 0.6121(4) 0.0488(4) 0.0427(14) Uani 1 1 d . . . . .
C20 C 0.6795(9) 0.6134(5) -0.0350(4) 0.072(2) Uani 1 1 d . . . . .
H20A H 0.745756 0.596311 -0.067557 0.108 Uiso 1 1 calc R U . . .
H20B H 0.642924 0.676765 -0.048426 0.108 Uiso 1 1 calc R U . . .
H20C H 0.602657 0.568017 -0.042421 0.108 Uiso 1 1 calc R U . . .
N1 N 1.1114(5) 0.5702(3) 0.1505(3) 0.0359(11) Uani 1 1 d . . . . .
N2 N 1.1838(5) 0.5340(3) 0.2772(3) 0.0383(11) Uani 1 1 d . . . . .
N3 N 1.0420(5) 0.4743(3) 0.3459(3) 0.0495(13) Uani 1 1 d . . . . .
O1 O 0.7633(4) 0.4740(3) 0.1996(2) 0.0432(10) Uani 1 1 d . . . . .
O2 O 0.9895(4) 0.3984(2) 0.1382(2) 0.0414(10) Uani 1 1 d . . . . .
O3 O 0.8338(4) 0.5400(3) 0.0685(2) 0.0414(9) Uani 1 1 d . . . . .
O4 O 0.8862(4) 0.6400(2) 0.2116(2) 0.0406(9) Uani 1 1 d . . . . .
Co1 Co 0.93307(7) 0.51872(5) 0.17353(4) 0.0341(3) Uani 1 1 d . . . . .
Br1 Br 0.62544(8) 0.61480(6) 0.40817(5) 0.0782(3) Uani 1 1 d . . . . .
O5 O 0.4251(6) 0.8745(3) 0.0492(4) 0.0722(14) Uani 1 1 d D U . . .
H5A H 0.460(6) 0.865(3) 0.008(2) 0.036(9) Uiso 1 1 d D U . . .
H5B H 0.442(6) 0.928(3) 0.076(3) 0.052(9) Uiso 1 1 d D U . . .

loop_
_atom_site_aniso_label
_atom_site_aniso_U_11
_atom_site_aniso_U_22
_atom_site_aniso_U_33
_atom_site_aniso_U_23
_atom_site_aniso_U_13
_atom_site_aniso_U_12
C1 0.047(4) 0.053(4) 0.046(4) 0.004(3) 0.011(3) 0.003(3)
C2 0.066(5) 0.072(4) 0.058(5) 0.012(4) 0.024(4) -0.006(4)
C3 0.045(4) 0.072(4) 0.075(6) -0.003(4) 0.023(4) -0.018(3)
C4 0.035(3) 0.054(4) 0.065(5) -0.006(3) 0.008(3) -0.006(3)
C5 0.042(4) 0.031(3) 0.050(4) -0.003(3) 0.009(3) 0.003(3)
C6 0.044(4) 0.057(4) 0.049(4) -0.002(3) -0.012(3) -0.002(3)
C7 0.057(4) 0.066(4) 0.038(4) 0.004(3) -0.008(3) -0.002(3)
C8 0.042(3) 0.035(3) 0.035(3) 0.006(2) 0.005(3) 0.004(2)
C9 0.061(5) 0.079(5) 0.058(5) 0.014(4) 0.012(4) 0.007(4)
C10 0.086(7) 0.108(7) 0.158(11) 0.062(7) 0.032(7) 0.009(5)
C11 0.042(4) 0.070(4) 0.065(5) 0.018(3) 0.005(3) -0.011(3)
C12 0.042(3) 0.049(4) 0.033(4) 0.010(3) -0.004(3) -0.005(3)
C13 0.065(4) 0.038(3) 0.057(4) 0.001(3) 0.010(4) -0.014(3)
C14 0.061(4) 0.038(3) 0.034(4) 0.007(3) 0.001(3) 0.007(3)
C15 0.080(5) 0.037(3) 0.066(5) -0.001(3) 0.009(4) 0.003(3)
C16 0.050(4) 0.038(3) 0.084(5) -0.011(3) 0.014(4) 0.008(3)
C17 0.031(3) 0.031(3) 0.057(4) 0.006(3) 0.012(3) -0.005(2)
C18 0.039(3) 0.039(3) 0.050(4) 0.009(3) 0.001(3) 0.010(3)
C19 0.040(3) 0.044(3) 0.041(4) 0.010(3) -0.002(3) 0.003(3)
C20 0.091(6) 0.069(5) 0.044(4) 0.009(3) -0.018(4) 0.010(4)
N1 0.040(3) 0.029(2) 0.038(3) 0.002(2) 0.007(2) 0.0018(19)
N2 0.033(3) 0.041(3) 0.038(3) 0.000(2) -0.004(2) -0.004(2)
N3 0.047(3) 0.053(3) 0.048(3) 0.008(3) 0.006(3) -0.002(2)
O1 0.034(2) 0.046(2) 0.049(3) 0.0051(19) 0.0060(18) 0.0004(17)
O2 0.044(2) 0.031(2) 0.048(3) 0.0006(17) 0.0062(19) 0.0033(17)
O3 0.045(2) 0.041(2) 0.035(2) -0.0013(17) 0.0012(18) 0.0062(18)
O4 0.039(2) 0.0347(19) 0.046(3) -0.0027(17) 0.0013(19) 0.0046(17)
Co1 0.0328(4) 0.0305(4) 0.0365(5) 0.0019(3) 0.0005(3) 0.0022(3)
Br1 0.0646(5) 0.0794(6) 0.0857(7) -0.0002(4) 0.0012(4) -0.0114(4)
O5 0.072(3) 0.059(3) 0.088(4) 0.023(3) 0.021(3) -0.006(3)

loop_
_atom_type_symbol
_atom_type_description
_atom_type_scat_dispersion_real
_atom_type_scat_dispersion_imag
_atom_type_scat_source
C C 0.0033 0.0016 'International Tables Vol C Tables 4.2.6.8 and 6.1.1.4'
H H 0.0000 0.0000 'International Tables Vol C Tables 4.2.6.8 and 6.1.1.4'
N N 0.0061 0.0033 'International Tables Vol C Tables 4.2.6.8 and 6.1.1.4'
O O 0.0106 0.0060 'International Tables Vol C Tables 4.2.6.8 and 6.1.1.4'
Co Co 0.3494 0.9721 'International Tables Vol C Tables 4.2.6.8 and 6.1.1.4'
Br Br -0.2901 2.4595 'International Tables Vol C Tables 4.2.6.8 and 6.1.1.4'

loop_
_geom_angle_atom_site_label_1
_geom_angle_atom_site_label_2
_geom_angle_atom_site_label_3
_geom_angle
_geom_angle_site_symmetry_1
_geom_angle_site_symmetry_3
_geom_angle_publ_flag
N1 C1 C2 121.0(6) . . ?
N1 C1 H1 119.5 . . ?
C2 C1 H1 119.5 . . ?
C3 C2 C1 119.2(6) . . ?
C3 C2 H2 120.4 . . ?
C1 C2 H2 120.4 . . ?
C2 C3 C4 120.8(6) . . ?
C2 C3 H3 119.6 . . ?
C4 C3 H3 119.6 . . ?
C5 C4 C3 116.8(6) . . ?
C5 C4 H4 121.6 . . ?
C3 C4 H4 121.6 . . ?
N1 C5 C4 124.2(6) . . ?
N1 C5 N2 111.8(5) . . ?
C4 C5 N2 124.0(6) . . ?
C7 C6 N2 106.4(5) . . ?
C7 C6 H6 126.8 . . ?
N2 C6 H6 126.8 . . ?
C6 C7 N3 107.9(6) . . ?
C6 C7 H7 126.0 . . ?
N3 C7 H7 126.0 . . ?
N3 C8 N2 105.4(5) . . ?
N3 C8 Co1 141.8(5) . . ?
N2 C8 Co1 112.5(4) . . ?
C10 C9 N3 111.3(6) . . ?
C10 C9 H9A 109.4 . . ?
N3 C9 H9A 109.4 . . ?
C10 C9 H9B 109.4 . . ?
N3 C9 H9B 109.4 . . ?
H9A C9 H9B 108.0 . . ?
C9 C10 H10A 109.5 . . ?
C9 C10 H10B 109.5 . . ?
H10A C10 H10B 109.5 . . ?
C9 C10 H10C 109.5 . . ?
H10A C10 H10C 109.5 . . ?
H10B C10 H10C 109.5 . . ?
C12 C11 H11A 109.5 . . ?
C12 C11 H11B 109.5 . . ?
H11A C11 H11B 109.5 . . ?
C12 C11 H11C 109.5 . . ?
H11A C11 H11C 109.5 . . ?
H11B C11 H11C 109.5 . . ?
O1 C12 C13 125.2(6) . . ?
O1 C12 C11 113.9(5) . . ?
C13 C12 C11 120.9(5) . . ?
C12 C13 C14 125.4(5) . . ?
C12 C13 H13 117.3 . . ?
C14 C13 H13 117.3 . . ?
O2 C14 C13 124.9(5) . . ?
O2 C14 C15 114.8(6) . . ?
C13 C14 C15 120.2(6) . . ?
C14 C15 H15A 109.5 . . ?
C14 C15 H15B 109.5 . . ?
H15A C15 H15B 109.5 . . ?
C14 C15 H15C 109.5 . . ?
H15A C15 H15C 109.5 . . ?
H15B C15 H15C 109.5 . . ?
C17 C16 H16A 109.5 . . ?
C17 C16 H16B 109.5 . . ?
H16A C16 H16B 109.5 . . ?
C17 C16 H16C 109.5 . . ?
H16A C16 H16C 109.5 . . ?
H16B C16 H16C 109.5 . . ?
O4 C17 C18 125.3(5) . . ?
O4 C17 C16 114.2(6) . . ?
C18 C17 C16 120.6(5) . . ?
C19 C18 C17 125.8(5) . . ?
C19 C18 H18 117.1 . . ?
C17 C18 H18 117.1 . . ?
O3 C19 C18 125.7(5) . . ?
O3 C19 C20 115.1(5) . . ?
C18 C19 C20 119.2(5) . . ?
C19 C20 H20A 109.5 . . ?
C19 C20 H20B 109.5 . . ?
H20A C20 H20B 109.5 . . ?
C19 C20 H20C 109.5 . . ?
H20A C20 H20C 109.5 . . ?
H20B C20 H20C 109.5 . . ?
C5 N1 C1 118.0(5) . . ?
C5 N1 Co1 115.5(4) . . ?
C1 N1 Co1 126.5(4) . . ?
C8 N2 C5 118.4(5) . . ?
C8 N2 C6 109.8(5) . . ?
C5 N2 C6 131.8(5) . . ?
C8 N3 C7 110.4(6) . . ?
C8 N3 C9 126.8(5) . . ?
C7 N3 C9 122.8(6) . . ?
C12 O1 Co1 124.3(4) . . ?
C14 O2 Co1 123.9(4) . . ?
C19 O3 Co1 123.0(4) . . ?
C17 O4 Co1 123.5(4) . . ?
O1 Co1 O4 86.25(16) . . ?
O1 Co1 O2 95.85(16) . . ?
O4 Co1 O2 177.10(16) . . ?
O1 Co1 C8 96.5(2) . . ?
O4 Co1 C8 85.66(19) . . ?
O2 Co1 C8 92.09(19) . . ?
O1 Co1 O3 89.35(17) . . ?
O4 Co1 O3 95.32(15) . . ?
O2 Co1 O3 86.73(16) . . ?
C8 Co1 O3 174.1(2) . . ?
O1 Co1 N1 177.14(18) . . ?
O4 Co1 N1 91.25(17) . . ?
O2 Co1 N1 86.60(17) . . ?
C8 Co1 N1 81.9(2) . . ?
O3 Co1 N1 92.28(18) . . ?
H5A O5 H5B 121(4) . . ?

loop_
_geom_bond_atom_site_label_1
_geom_bond_atom_site_label_2
_geom_bond_distance
_geom_bond_site_symmetry_2
_geom_bond_publ_flag
C1 N1 1.360(7) . ?
C1 C2 1.385(9) . ?
C1 H1 0.9300 . ?
C2 C3 1.362(10) . ?
C2 H2 0.9300 . ?
C3 C4 1.383(9) . ?
C3 H3 0.9300 . ?
C4 C5 1.374(8) . ?
C4 H4 0.9300 . ?
C5 N1 1.333(7) . ?
C5 N2 1.395(7) . ?
C6 C7 1.320(9) . ?
C6 N2 1.406(7) . ?
C6 H6 0.9300 . ?
C7 N3 1.392(8) . ?
C7 H7 0.9300 . ?
C8 N3 1.333(7) . ?
C8 N2 1.362(7) . ?
C8 Co1 1.910(6) . ?
C9 C10 1.422(11) . ?
C9 N3 1.467(8) . ?
C9 H9A 0.9700 . ?
C9 H9B 0.9700 . ?
C10 H10A 0.9600 . ?
C10 H10B 0.9600 . ?
C10 H10C 0.9600 . ?
C11 C12 1.498(9) . ?
C11 H11A 0.9600 . ?
C11 H11B 0.9600 . ?
C11 H11C 0.9600 . ?
C12 O1 1.281(6) . ?
C12 C13 1.375(8) . ?
C13 C14 1.387(9) . ?
C13 H13 0.9300 . ?
C14 O2 1.276(7) . ?
C14 C15 1.500(8) . ?
C15 H15A 0.9600 . ?
C15 H15B 0.9600 . ?
C15 H15C 0.9600 . ?
C16 C17 1.484(8) . ?
C16 H16A 0.9600 . ?
C16 H16B 0.9600 . ?
C16 H16C 0.9600 . ?
C17 O4 1.276(6) . ?
C17 C18 1.379(8) . ?
C18 C19 1.378(8) . ?
C18 H18 0.9300 . ?
C19 O3 1.270(6) . ?
C19 C20 1.510(9) . ?
C20 H20A 0.9600 . ?
C20 H20B 0.9600 . ?
C20 H20C 0.9600 . ?
N1 Co1 1.964(4) . ?
O1 Co1 1.877(4) . ?
O2 Co1 1.896(3) . ?
O3 Co1 1.931(4) . ?
O4 Co1 1.896(3) . ?
O5 H5A 0.854(19) . ?
O5 H5B 0.880(19) . ?

loop_
_geom_hbond_atom_site_label_D
_geom_hbond_atom_site_label_H
_geom_hbond_atom_site_label_A
_geom_hbond_distance_DH
_geom_hbond_distance_HA
_geom_hbond_distance_DA
_geom_hbond_angle_DHA
_geom_hbond_site_symmetry_A
_geom_hbond_publ_flag
C1 H1 O3 0.93 2.47 2.970(7) 113.6 . yes
C4 H4 Br1 0.93 3.07 3.994(7) 170.3 1_655 yes
C6 H6 Br1 0.93 2.75 3.669(6) 170.4 1_655 yes
C7 H7 Br1 0.93 3.02 3.891(7) 156.1 3_766 yes
C9 H9B O1 0.97 2.42 3.167(8) 133.5 . yes
C20 H20B Br1 0.96 2.99 3.914(7) 161.9 4_575 yes
O5 H5A Br1 0.854(19) 2.59(3) 3.408(6) 160(4) 4_575 yes
O5 H5B Br1 0.880(19) 2.70(4) 3.475(5) 148(5) 2_655 yes

loop_
_geom_torsion_atom_site_label_1
_geom_torsion_atom_site_label_2
_geom_torsion_atom_site_label_3
_geom_torsion_atom_site_label_4
_geom_torsion
_geom_torsion_site_symmetry_1
_geom_torsion_site_symmetry_2
_geom_torsion_site_symmetry_3
_geom_torsion_site_symmetry_4
_geom_torsion_publ_flag
N1 C1 C2 C3 -0.2(10) . . . . ?
C1 C2 C3 C4 1.9(10) . . . . ?
C2 C3 C4 C5 -1.0(10) . . . . ?
C3 C4 C5 N1 -1.8(9) . . . . ?
C3 C4 C5 N2 178.6(5) . . . . ?
N2 C6 C7 N3 -1.2(7) . . . . ?
O1 C12 C13 C14 3.5(10) . . . . ?
C11 C12 C13 C14 -173.4(6) . . . . ?
C12 C13 C14 O2 -2.9(10) . . . . ?
C12 C13 C14 C15 177.4(6) . . . . ?
O4 C17 C18 C19 4.0(9) . . . . ?
C16 C17 C18 C19 -175.8(6) . . . . ?
C17 C18 C19 O3 2.1(10) . . . . ?
C17 C18 C19 C20 -178.7(6) . . . . ?
C4 C5 N1 C1 3.5(8) . . . . ?
N2 C5 N1 C1 -176.9(4) . . . . ?
C4 C5 N1 Co1 -178.5(4) . . . . ?
N2 C5 N1 Co1 1.1(5) . . . . ?
C2 C1 N1 C5 -2.4(8) . . . . ?
C2 C1 N1 Co1 179.8(4) . . . . ?
N3 C8 N2 C5 -176.9(4) . . . . ?
Co1 C8 N2 C5 -1.7(6) . . . . ?
N3 C8 N2 C6 2.3(6) . . . . ?
Co1 C8 N2 C6 177.5(4) . . . . ?
N1 C5 N2 C8 0.4(6) . . . . ?
C4 C5 N2 C8 -180.0(5) . . . . ?
N1 C5 N2 C6 -178.6(5) . . . . ?
C4 C5 N2 C6 1.0(9) . . . . ?
C7 C6 N2 C8 -0.7(7) . . . . ?
C7 C6 N2 C5 178.4(6) . . . . ?
N2 C8 N3 C7 -3.1(6) . . . . ?
Co1 C8 N3 C7 -175.8(5) . . . . ?
N2 C8 N3 C9 175.0(6) . . . . ?
Co1 C8 N3 C9 2.2(10) . . . . ?
C6 C7 N3 C8 2.7(7) . . . . ?
C6 C7 N3 C9 -175.4(6) . . . . ?
C10 C9 N3 C8 98.9(8) . . . . ?
C10 C9 N3 C7 -83.3(9) . . . . ?
C13 C12 O1 Co1 2.0(8) . . . . ?
C11 C12 O1 Co1 179.1(4) . . . . ?
C13 C14 O2 Co1 -3.0(8) . . . . ?
C15 C14 O2 Co1 176.7(4) . . . . ?
C18 C19 O3 Co1 2.3(8) . . . . ?
C20 C19 O3 Co1 -176.9(4) . . . . ?
C18 C17 O4 Co1 -13.2(7) . . . . ?
C16 C17 O4 Co1 166.6(4) . . . . ?
C12 O1 Co1 O4 176.4(4) . . . . ?
C12 O1 Co1 O2 -5.6(4) . . . . ?
C12 O1 Co1 C8 -98.4(4) . . . . ?
C12 O1 Co1 O3 81.0(4) . . . . ?
C17 O4 Co1 O1 -75.6(4) . . . . ?
C17 O4 Co1 C8 -172.5(4) . . . . ?
C17 O4 Co1 O3 13.4(4) . . . . ?
C17 O4 Co1 N1 105.8(4) . . . . ?
C14 O2 Co1 O1 6.1(4) . . . . ?
C14 O2 Co1 C8 102.9(4) . . . . ?
C14 O2 Co1 O3 -82.9(4) . . . . ?
C14 O2 Co1 N1 -175.4(4) . . . . ?
